data_4117028
loop_
_publ_author_name
'Achim Sokolowski'
'Jochen M\"uller'
'Thomas Weyherm\"uller'
'Robert Schnepf'
'Peter Hildebrandt'
'Knut Hildenbrand'
'Eberhard Bothe'
'Karl Wieghardt'

_publ_section_title
;
 Phenoxyl Radical Complexes of Zinc(II)
;
_journal_name_full 'Journal of the American Chemical Society'
_journal_page_first 8889
_journal_page_last 8900
_journal_paper_doi 10.1021/ja970417d
_journal_volume 119
_journal_year 1997
_chemical_formula_sum 'C47.5 H69 N3 O3 Zn'
_chemical_formula_weight 795.43
_chemical_name_systematic
; 
 ? 
;
_space_group_IT_number 14
_symmetry_cell_setting monoclinic
_symmetry_space_group_name_Hall '-P 2yn'
_symmetry_space_group_name_H-M 'P 1 21/n 1'
_atom_sites_solution_hydrogens geom
_atom_sites_solution_primary direct
_atom_sites_solution_secondary difmap
_audit_creation_method SHELXL
_cell_angle_alpha 90.00
_cell_angle_beta 104.23(2)
_cell_angle_gamma 90.00
_cell_formula_units_Z 4
_cell_length_a 12.118(2)
_cell_length_b 19.723(3)
_cell_length_c 19.266(3)
_cell_measurement_reflns_used 7384
_cell_measurement_temperature 100(2)
_cell_volume 4463.4(13)
_computing_cell_refinement 'SAINT V4.05 Siemens'
_computing_data_collection SMART
_computing_data_reduction 'SAINT V4.05 Siemens'
_computing_structure_refinement 'SHELXL-93 (Sheldrick, 1993)'
_computing_structure_solution 'SHELXS-86 (Sheldrick, 1990)'
_diffrn_ambient_temperature 100(2)
_diffrn_measurement_device 'Siemens SMART CCD'
_diffrn_radiation_monochromator graphite
_diffrn_radiation_source 'fine-focus sealed tube'
_diffrn_radiation_type MoK\a
_diffrn_radiation_wavelength 0.71073
_diffrn_reflns_av_R_equivalents 0.1044
_diffrn_reflns_av_sigmaI/netI 0.0543
_diffrn_reflns_limit_h_max 17
_diffrn_reflns_limit_h_min -17
_diffrn_reflns_limit_k_max 30
_diffrn_reflns_limit_k_min -24
_diffrn_reflns_limit_l_max 26
_diffrn_reflns_limit_l_min -29
_diffrn_reflns_number 34664
_diffrn_reflns_theta_max 25.00
_diffrn_reflns_theta_min 1.50
_exptl_absorpt_coefficient_mu 0.592
_exptl_absorpt_correction_type none
_exptl_crystal_colour pale_yellow
_exptl_crystal_density_diffrn 1.184
_exptl_crystal_F_000 1716
_exptl_crystal_size_max 0.76
_exptl_crystal_size_mid 0.60
_exptl_crystal_size_min 0.56
_refine_diff_density_max 0.507
_refine_diff_density_min -0.473
_refine_diff_density_rms 0.063
_refine_ls_extinction_method none
_refine_ls_goodness_of_fit_all 1.025
_refine_ls_goodness_of_fit_obs 1.041
_refine_ls_matrix_type full
_refine_ls_number_parameters 493
_refine_ls_number_reflns 7443
_refine_ls_number_restraints 0
_refine_ls_restrained_S_all 1.067
_refine_ls_restrained_S_obs 1.041
_refine_ls_R_factor_all 0.0577
_refine_ls_R_factor_obs 0.0479
_refine_ls_shift/esd_max -0.002
_refine_ls_shift/esd_mean 0.000
_refine_ls_structure_factor_coef Fsqd
_refine_ls_weighting_details 'w=1/[\s^2^(Fo^2^)+(0.0530P)^2^+4.9569P] where P=(Fo^2^+2Fc^2^)/3'
_refine_ls_weighting_scheme calc
_refine_ls_wR_factor_all 0.1336
_refine_ls_wR_factor_obs 0.1206
_reflns_number_observed 6751
_reflns_number_total 7829
_reflns_observed_criterion >2sigma(I)
_cod_data_source_file ja970417d_2.cif
_cod_data_source_block 2475
_cod_depositor_comments
;
The following automatic conversions were performed:

'_refine_ls_weighting_scheme' value 'calc
w=1/[\s^2^(Fo^2^)+(0.0530P)^2^+4.9569P] where P=(Fo^2^+2Fc^2^)/3' was
changed to 'calc'. New tag '_refine_ls_weighting_details' was
created. The value of the new tag was set to
'w=1/[\s^2^(Fo^2^)+(0.0530P)^2^+4.9569P] where P=(Fo^2^+2Fc^2^)/3'.

Automatic conversion script
Id: cif_fix_values 3143 2015-03-26 13:38:13Z robertas 
;
_cod_original_cell_volume 4463.4(12)
_cod_original_formula_sum 'C47.50 H69 N3 O3 Zn'
_cod_database_code 4117028

loop_
_symmetry_equiv_pos_as_xyz
'x, y, z'
'-x+1/2, y+1/2, -z+1/2'
'-x, -y, -z'
'x-1/2, -y-1/2, z-1/2'

loop_
_atom_site_aniso_label
_atom_site_aniso_U_11
_atom_site_aniso_U_22
_atom_site_aniso_U_33
_atom_site_aniso_U_23
_atom_site_aniso_U_13
_atom_site_aniso_U_12
Zn 0.0259(2) 0.0162(2) 0.0283(2) -0.00057(11) -0.00014(12) -0.00278(11)
O1 0.0324(10) 0.0189(9) 0.0285(9) -0.0010(7) -0.0017(7) -0.0052(7)
O2 0.0269(9) 0.0174(9) 0.0358(10) -0.0014(7) 0.0002(7) -0.0036(7)
O3 0.0287(10) 0.0222(9) 0.0400(10) -0.0049(8) 0.0045(8) -0.0025(8)
N1 0.0298(11) 0.0189(10) 0.0256(10) 0.0000(8) 0.0004(9) -0.0015(9)
N2 0.0331(12) 0.0198(11) 0.0269(11) 0.0011(9) -0.0021(9) 0.0018(9)
N3 0.0462(14) 0.0255(12) 0.0287(11) 0.0013(9) 0.0067(10) -0.0055(10)
C1 0.0314(14) 0.0224(13) 0.0283(13) -0.0014(10) -0.0042(11) -0.0041(11)
C2 0.0253(13) 0.0265(14) 0.0311(13) 0.0005(10) -0.0051(10) 0.0002(11)
C3 0.047(2) 0.0264(14) 0.0285(14) 0.0039(11) -0.0074(12) 0.0060(13)
C4 0.060(2) 0.0243(14) 0.0315(14) 0.0071(11) 0.0020(13) 0.0008(14)
C5 0.056(2) 0.031(2) 0.0288(14) -0.0009(12) 0.0118(13) -0.0032(14)
C6 0.046(2) 0.0257(14) 0.0307(14) -0.0043(11) 0.0086(12) -0.0009(12)
C7 0.0330(14) 0.0271(14) 0.0335(14) -0.0026(11) -0.0019(11) 0.0077(12)
C8 0.058(2) 0.040(2) 0.046(2) 0.0076(14) 0.0187(15) -0.013(2)
C9 0.0358(14) 0.0123(12) 0.0313(13) 0.0001(10) 0.0017(11) 0.0016(10)
C10 0.0261(13) 0.0174(12) 0.0254(12) 0.0000(9) -0.0026(10) 0.0023(10)
C11 0.0238(12) 0.0173(12) 0.0265(12) 0.0009(10) -0.0066(10) 0.0033(10)
C12 0.0376(15) 0.0189(12) 0.0256(13) 0.0009(10) -0.0039(11) 0.0081(11)
C13 0.044(2) 0.0215(13) 0.0270(13) 0.0039(10) 0.0046(11) 0.0063(12)
C14 0.0295(13) 0.0190(12) 0.0330(13) 0.0052(10) 0.0027(11) 0.0048(11)
C15 0.0295(13) 0.0145(12) 0.0307(13) -0.0003(10) -0.0018(10) 0.0032(10)
C16 0.064(2) 0.0222(14) 0.0245(13) -0.0005(11) -0.0039(13) 0.0047(13)
C17 0.054(2) 0.0214(14) 0.0302(14) -0.0045(11) 0.0009(12) 0.0069(13)
C18 0.072(2) 0.034(2) 0.050(2) -0.0129(14) -0.033(2) 0.015(2)
C19 0.166(5) 0.033(2) 0.029(2) -0.0027(14) 0.023(2) -0.007(2)
C20 0.0364(15) 0.0227(13) 0.042(2) 0.0055(11) 0.0081(12) -0.0004(12)
C21 0.045(2) 0.029(2) 0.053(2) 0.0011(13) 0.0091(14) -0.0094(13)
C22 0.050(2) 0.042(2) 0.049(2) 0.0084(14) 0.0186(15) -0.004(2)
C23 0.050(2) 0.0204(14) 0.068(2) 0.0104(14) 0.017(2) 0.0012(13)
C24 0.0292(13) 0.0203(12) 0.0224(12) 0.0018(10) 0.0035(10) -0.0043(10)
C25 0.0295(13) 0.0208(12) 0.0191(11) 0.0028(9) -0.0012(9) -0.0009(10)
C26 0.0315(14) 0.0243(13) 0.0243(12) 0.0006(10) -0.0020(10) -0.0028(11)
C27 0.039(2) 0.0276(14) 0.0326(14) -0.0012(11) -0.0066(12) -0.0081(12)
C28 0.056(2) 0.0235(14) 0.037(2) -0.0094(12) -0.0047(13) 0.0011(14)
C29 0.044(2) 0.035(2) 0.038(2) -0.0080(12) 0.0061(13) 0.0078(13)
C30 0.0317(14) 0.0301(14) 0.0299(13) -0.0016(11) 0.0042(11) -0.0007(11)
C31 0.0252(13) 0.0250(13) 0.0294(13) 0.0004(10) 0.0006(10) -0.0018(11)
C32 0.0266(13) 0.0213(13) 0.0321(13) 0.0059(10) 0.0063(11) 0.0006(10)
C33 0.0304(14) 0.0177(12) 0.0411(15) 0.0085(11) 0.0086(11) 0.0015(11)
C34 0.036(2) 0.032(2) 0.056(2) 0.0018(14) -0.0025(14) 0.0039(13)
C35 0.035(2) 0.042(2) 0.078(2) 0.009(2) -0.006(2) 0.0037(15)
C36 0.037(2) 0.036(2) 0.085(3) 0.020(2) 0.019(2) 0.0131(14)
C37 0.053(2) 0.035(2) 0.065(2) 0.012(2) 0.024(2) 0.017(2)
C38 0.043(2) 0.0265(14) 0.044(2) 0.0060(12) 0.0103(13) 0.0070(13)
C40 0.148(5) 0.089(4) 0.071(3) 0.027(3) 0.005(3) -0.015(4)
C41 0.132(5) 0.088(4) 0.085(4) 0.038(3) 0.017(3) 0.002(4)
C42 0.100(6) 0.044(4) 0.097(6) 0.028(4) -0.026(5) -0.013(4)

loop_
_atom_site_label
_atom_site_type_symbol
_atom_site_fract_x
_atom_site_fract_y
_atom_site_fract_z
_atom_site_U_iso_or_equiv
_atom_site_thermal_displace_type
_atom_site_occupancy
_atom_site_calc_flag
_atom_site_refinement_flags
_atom_site_disorder_group
Zn Zn 0.53571(2) 0.322554(14) 0.595277(15) 0.02465(11) Uani 1 d . .
O1 O 0.52956(15) 0.28479(9) 0.68951(9) 0.0282(4) Uani 1 d . .
O2 O 0.58329(15) 0.41737(9) 0.63309(9) 0.0280(4) Uani 1 d . .
O3 O 0.7074(2) 0.29661(9) 0.61106(10) 0.0310(4) Uani 1 d . .
N1 N 0.4681(2) 0.22953(10) 0.54011(11) 0.0259(5) Uani 1 d . .
N2 N 0.3527(2) 0.35287(11) 0.55209(11) 0.0283(5) Uani 1 d . .
N3 N 0.5348(2) 0.35167(12) 0.48068(12) 0.0339(5) Uani 1 d . .
C1 C 0.3429(2) 0.23161(13) 0.51615(14) 0.0294(6) Uani 1 d . .
H1A H 0.3115(2) 0.18757(13) 0.52681(14) 0.038 Uiso 1 calc R .
H1B H 0.3202(2) 0.23847(13) 0.46365(14) 0.038 Uiso 1 calc R .
C2 C 0.2925(2) 0.28837(13) 0.55276(14) 0.0297(6) Uani 1 d . .
H2A H 0.2113(2) 0.29442(13) 0.52802(14) 0.039 Uiso 1 calc R .
H2B H 0.2967(2) 0.27524(13) 0.60293(14) 0.039 Uiso 1 calc R .
C3 C 0.3350(3) 0.38163(14) 0.47873(14) 0.0370(7) Uani 1 d . .
H3A H 0.2824(3) 0.42072(14) 0.47351(14) 0.048 Uiso 1 calc R .
H3B H 0.2995(3) 0.34692(14) 0.44307(14) 0.048 Uiso 1 calc R .
C4 C 0.4464(3) 0.40438(14) 0.4643(2) 0.0402(7) Uani 1 d . .
H4A H 0.4332(3) 0.41729(14) 0.4132(2) 0.052 Uiso 1 calc R .
H4B H 0.4738(3) 0.44510(14) 0.4935(2) 0.052 Uiso 1 calc R .
C5 C 0.5055(3) 0.29047(15) 0.43487(15) 0.0383(7) Uani 1 d . .
H5A H 0.5533(3) 0.28898(15) 0.39998(15) 0.050 Uiso 1 calc R .
H5B H 0.4248(3) 0.29305(15) 0.40773(15) 0.050 Uiso 1 calc R .
C6 C 0.5243(3) 0.22571(14) 0.48024(14) 0.0342(6) Uani 1 d . .
H6A H 0.4937(3) 0.18642(14) 0.44952(14) 0.044 Uiso 1 calc R .
H6B H 0.6070(3) 0.21848(14) 0.49964(14) 0.044 Uiso 1 calc R .
C7 C 0.3189(2) 0.40296(14) 0.59998(14) 0.0330(6) Uani 1 d . .
H7A H 0.3602(2) 0.44547(14) 0.59857(14) 0.049 Uiso 1 calc R .
H7B H 0.3373(2) 0.38535(14) 0.64904(14) 0.049 Uiso 1 calc R .
H7C H 0.2368(2) 0.41131(14) 0.58409(14) 0.049 Uiso 1 calc R .
C8 C 0.6455(3) 0.3798(2) 0.4757(2) 0.0469(8) Uani 1 d . .
H8A H 0.7037(3) 0.3443(2) 0.4867(2) 0.070 Uiso 1 calc R .
H8B H 0.6670(3) 0.4171(2) 0.5099(2) 0.070 Uiso 1 calc R .
H8C H 0.6393(3) 0.3968(2) 0.4270(2) 0.070 Uiso 1 calc R .
C9 C 0.5083(2) 0.17341(12) 0.59190(13) 0.0276(6) Uani 1 d . .
H9A H 0.5922(2) 0.17624(12) 0.60898(13) 0.036 Uiso 1 calc R .
H9B H 0.4898(2) 0.12965(12) 0.56653(13) 0.036 Uiso 1 calc R .
C10 C 0.4577(2) 0.17381(12) 0.65561(13) 0.0245(5) Uani 1 d . .
C11 C 0.4782(2) 0.22990(12) 0.70397(13) 0.0248(5) Uani 1 d . .
C12 C 0.4458(2) 0.22324(13) 0.76976(13) 0.0294(6) Uani 1 d . .
C13 C 0.3876(2) 0.16523(13) 0.78133(14) 0.0315(6) Uani 1 d . .
H13 H 0.3656(2) 0.16153(13) 0.82525(14) 0.038 Uiso 1 calc R .
C14 C 0.3592(2) 0.11177(13) 0.73195(14) 0.0280(5) Uani 1 d . .
C15 C 0.3980(2) 0.11755(12) 0.67002(13) 0.0265(5) Uani 1 d . .
H15 H 0.3831(2) 0.08158(12) 0.63620(13) 0.032 Uiso 1 calc R .
C16 C 0.4801(3) 0.27855(14) 0.82747(14) 0.0396(7) Uani 1 d . .
C17 C 0.4317(3) 0.34826(14) 0.79974(15) 0.0370(7) Uani 1 d . .
H17A H 0.3484(3) 0.34577(14) 0.78506(15) 0.055 Uiso 1 calc R .
H17B H 0.4611(3) 0.36139(14) 0.75862(15) 0.055 Uiso 1 calc R .
H17C H 0.4547(3) 0.38204(14) 0.83786(15) 0.055 Uiso 1 calc R .
C18 C 0.6100(3) 0.2830(2) 0.8502(2) 0.0601(11) Uani 1 d . .
H18A H 0.6414(3) 0.2387(2) 0.8680(2) 0.090 Uiso 1 calc R .
H18B H 0.6327(3) 0.3169(2) 0.8883(2) 0.090 Uiso 1 calc R .
H18C H 0.6391(3) 0.2962(2) 0.8090(2) 0.090 Uiso 1 calc R .
C19 C 0.4360(5) 0.2627(2) 0.8945(2) 0.0763(14) Uani 1 d . .
H19A H 0.3528(5) 0.2597(2) 0.8809(2) 0.114 Uiso 1 calc R .
H19B H 0.4594(5) 0.2990(2) 0.9298(2) 0.114 Uiso 1 calc R .
H19C H 0.4679(5) 0.2195(2) 0.9152(2) 0.114 Uiso 1 calc R .
C20 C 0.2894(2) 0.04989(14) 0.7437(2) 0.0340(6) Uani 1 d . .
C21 C 0.1872(3) 0.0404(2) 0.6790(2) 0.0427(7) Uani 1 d . .
H21A H 0.2144(3) 0.0353(2) 0.6354(2) 0.064 Uiso 1 calc R .
H21B H 0.1373(3) 0.0802(2) 0.6743(2) 0.064 Uiso 1 calc R .
H21C H 0.1446(3) -0.0002(2) 0.6860(2) 0.064 Uiso 1 calc R .
C22 C 0.2421(3) 0.0576(2) 0.8101(2) 0.0459(8) Uani 1 d . .
H22A H 0.1982(3) 0.0171(2) 0.8156(2) 0.069 Uiso 1 calc R .
H22B H 0.1926(3) 0.0976(2) 0.8046(2) 0.069 Uiso 1 calc R .
H22C H 0.3053(3) 0.0632(2) 0.8526(2) 0.069 Uiso 1 calc R .
C23 C 0.3641(3) -0.01431(15) 0.7531(2) 0.0459(8) Uani 1 d . .
H23A H 0.3951(3) -0.02014(15) 0.7111(2) 0.069 Uiso 1 calc R .
H23B H 0.3178(3) -0.05393(15) 0.7581(2) 0.069 Uiso 1 calc R .
H23C H 0.4267(3) -0.00970(15) 0.7961(2) 0.069 Uiso 1 calc R .
C24 C 0.6820(2) 0.43339(12) 0.67008(12) 0.0245(5) Uani 1 d . .
C25 C 0.6922(2) 0.50360(12) 0.70093(12) 0.0244(5) Uani 1 d . .
C26 C 0.7882(2) 0.54363(13) 0.70471(13) 0.0283(6) Uani 1 d . .
H26 H 0.8516(2) 0.52527(13) 0.69033(13) 0.034 Uiso 1 calc R .
C27 C 0.7925(3) 0.60992(14) 0.72919(14) 0.0359(6) Uani 1 d . .
H27 H 0.8583(3) 0.63673(14) 0.73106(14) 0.043 Uiso 1 calc R .
C28 C 0.7017(3) 0.63701(15) 0.7508(2) 0.0414(7) Uani 1 d . .
H28 H 0.7046(3) 0.68246(15) 0.7675(2) 0.050 Uiso 1 calc R .
C29 C 0.6053(3) 0.5973(2) 0.7481(2) 0.0396(7) Uani 1 d . .
H29 H 0.5430(3) 0.6155(2) 0.7638(2) 0.048 Uiso 1 calc R .
C30 C 0.6003(2) 0.53165(14) 0.72268(14) 0.0312(6) Uani 1 d . .
H30 H 0.5337(2) 0.50530(14) 0.71994(14) 0.037 Uiso 1 calc R .
C31 C 0.7795(2) 0.39248(13) 0.68229(13) 0.0276(5) Uani 1 d . .
H31 H 0.8465(2) 0.40984(13) 0.71384(13) 0.033 Uiso 1 calc R .
C32 C 0.7877(2) 0.32822(13) 0.65232(14) 0.0269(5) Uani 1 d . .
C33 C 0.9028(2) 0.29463(13) 0.66681(15) 0.0298(6) Uani 1 d . .
C34 C 0.9903(3) 0.3087(2) 0.7269(2) 0.0437(7) Uani 1 d . .
H34 H 0.9779(3) 0.3397(2) 0.7620(2) 0.052 Uiso 1 calc R .
C35 C 1.0958(3) 0.2773(2) 0.7357(2) 0.0551(9) Uani 1 d . .
H35 H 1.1546(3) 0.2865(2) 0.7773(2) 0.066 Uiso 1 calc R .
C36 C 1.1160(3) 0.2331(2) 0.6847(2) 0.0524(9) Uani 1 d . .
H36 H 1.1889(3) 0.2129(2) 0.6903(2) 0.063 Uiso 1 calc R .
C37 C 1.0296(3) 0.2186(2) 0.6258(2) 0.0493(8) Uani 1 d . .
H37 H 1.0429(3) 0.1877(2) 0.5909(2) 0.059 Uiso 1 calc R .
C38 C 0.9237(3) 0.24829(14) 0.6165(2) 0.0380(7) Uani 1 d . .
H38 H 0.8646(3) 0.23718(14) 0.5756(2) 0.046 Uiso 1 calc R .
C40 C 0.9358(6) 0.4571(3) 0.8815(3) 0.106(2) Uani 1 d . .
H40A H 0.9638(6) 0.4161(3) 0.8628(3) 0.160 Uiso 1 calc R .
H40B H 0.9898(6) 0.4709(3) 0.9260(3) 0.160 Uiso 1 calc R .
H40C H 0.9280(6) 0.4936(3) 0.8461(3) 0.160 Uiso 1 calc R .
C41 C 0.8262(6) 0.4434(3) 0.8958(3) 0.103(2) Uani 1 d . .
H41A H 0.8329(6) 0.4065(3) 0.9315(3) 0.134 Uiso 1 calc R .
H41B H 0.7708(6) 0.4293(3) 0.8513(3) 0.134 Uiso 1 calc R .
C42 C 0.7866(8) 0.5092(4) 0.9249(5) 0.089(3) Uani 0.70 d P .
H42A H 0.7761(8) 0.5447(4) 0.8875(5) 0.116 Uiso 0.70 calc PR .
H42B H 0.8466(8) 0.5249(4) 0.9665(5) 0.116 Uiso 0.70 calc PR .
C43 C 0.6736(7) 0.5004(4) 0.9482(5) 0.097(2) Uiso 0.70 d P .
H43A H 0.6152(7) 0.4831(4) 0.9066(5) 0.126 Uiso 0.70 calc PR 2
H43B H 0.6855(7) 0.4652(4) 0.9859(5) 0.126 Uiso 0.70 calc PR 2
C44 C 0.6272(9) 0.5619(6) 0.9756(6) 0.129(3) Uiso 0.35 d P -1
H44A H 0.6120(9) 0.5969(6) 0.9376(6) 0.167 Uiso 0.35 calc PR -1
H44B H 0.6854(9) 0.5801(6) 1.0167(6) 0.167 Uiso 0.35 calc PR -1
C45 C 0.5117(12) 0.5475(7) 1.0005(8) 0.085(4) Uiso 0.35 d P -1
H45A H 0.4853(12) 0.5897(7) 1.0179(8) 0.127 Uiso 0.35 calc PR -1
H45B H 0.5264(12) 0.5137(7) 1.0389(8) 0.127 Uiso 0.35 calc PR -1
H45C H 0.4530(12) 0.5304(7) 0.9597(8) 0.127 Uiso 0.35 calc PR -1
C44X C 0.6272(9) 0.5619(6) 0.9756(6) 0.129(3) Uiso 0.35 d P 2
H44C H 0.5680(9) 0.5482(6) 1.0002(6) 0.167 Uiso 0.35 calc PR 2
H44D H 0.5911(9) 0.5915(6) 0.9348(6) 0.167 Uiso 0.35 calc PR 2
C45X C 0.7229(14) 0.6023(9) 1.0289(10) 0.092(4) Uiso 0.35 d P 2
H45D H 0.6898(14) 0.6424(9) 1.0460(10) 0.138 Uiso 0.35 calc PR 2
H45E H 0.7810(14) 0.6165(9) 1.0043(10) 0.138 Uiso 0.35 calc PR 2
H45F H 0.7578(14) 0.5733(9) 1.0696(10) 0.138 Uiso 0.35 calc PR 2
C41Y C 0.8262(6) 0.4434(3) 0.8958(3) 0.050 Uiso 0.00 d P 3
C42Y C 0.7428(24) 0.4958(15) 0.9083(15) 0.110(10) Uiso 0.30 d P 3
H42C H 0.6688(24) 0.4738(15) 0.9069(15) 0.143 Uiso 0.30 calc PR 3
H42D H 0.7305(24) 0.5303(15) 0.8698(15) 0.143 Uiso 0.30 calc PR 3
C43Y C 0.7873(17) 0.5295(10) 0.9799(11) 0.095(5) Uiso 0.30 d P 3
H43C H 0.7803(17) 0.4982(10) 1.0188(11) 0.123 Uiso 0.30 calc PR 3
H43D H 0.8687(17) 0.5410(10) 0.9865(11) 0.123 Uiso 0.30 calc PR 3
C44Y C 0.7248(18) 0.5884(11) 0.9830(12) 0.104(6) Uiso 0.30 d P 3
H44E H 0.6423(18) 0.5785(11) 0.9726(12) 0.135 Uiso 0.30 calc PR 3
H44F H 0.7386(18) 0.6227(11) 0.9486(12) 0.135 Uiso 0.30 calc PR 3
C45Y C 0.7745(17) 0.6149(10) 1.0682(10) 0.094(5) Uiso 0.30 d P 3
H45G H 0.7351(17) 0.6567(10) 1.0756(10) 0.141 Uiso 0.30 calc PR 3
H45H H 0.8564(17) 0.6237(10) 1.0773(10) 0.141 Uiso 0.30 calc PR 3
H45I H 0.7608(17) 0.5798(10) 1.1011(10) 0.141 Uiso 0.30 calc PR 3
C50 C -0.0155(5) 0.4623(3) 0.5098(3) 0.0326(12) Uiso 0.50 d P -4
C51 C 0.0387(10) 0.4827(6) 0.4564(6) 0.045(4) Uiso 0.50 d P -4
H51A H 0.0636(10) 0.4504(6) 0.4270(6) 0.059 Uiso 0.50 calc PR -4
C52 C 0.0542(5) 0.5519(3) 0.4484(3) 0.0448(15) Uiso 0.50 d P -4
H52A H 0.0917(5) 0.5663(3) 0.4131(3) 0.058 Uiso 0.50 calc PR -4
C53 C 0.0166(8) 0.6025(5) 0.4909(5) 0.049(2) Uiso 0.50 d P -4
H53A H 0.0255(8) 0.6496(5) 0.4834(5) 0.064 Uiso 0.50 calc PR -4
C54 C -0.0334(5) 0.5788(3) 0.5432(3) 0.0411(14) Uiso 0.50 d P -4
H54A H -0.0573(5) 0.6097(3) 0.5744(3) 0.053 Uiso 0.50 calc PR -4
C55 C -0.0490(9) 0.5089(5) 0.5502(6) 0.037(3) Uiso 0.50 d P -4
H55A H -0.0855(9) 0.4939(5) 0.5859(6) 0.049 Uiso 0.50 calc PR -4
C56 C -0.0352(10) 0.3921(5) 0.5215(6) 0.060(3) Uiso 0.50 d P -4
H56A H -0.0059(10) 0.3644(5) 0.4877(6) 0.091 Uiso 0.50 calc PR -4
H56B H -0.1171(10) 0.3842(5) 0.5141(6) 0.091 Uiso 0.50 calc PR -4
H56C H 0.0040(10) 0.3797(5) 0.5706(6) 0.091 Uiso 0.50 calc PR -4

loop_
_atom_type_symbol
_atom_type_description
_atom_type_scat_dispersion_real
_atom_type_scat_dispersion_imag
_atom_type_scat_source
C C 0.0033 0.0016 'International Tables Vol C Tables 4.2.6.8 and 6.1.1.4'
H H 0.0000 0.0000 'International Tables Vol C Tables 4.2.6.8 and 6.1.1.4'
N N 0.0061 0.0033 'International Tables Vol C Tables 4.2.6.8 and 6.1.1.4'
O O 0.0106 0.0060 'International Tables Vol C Tables 4.2.6.8 and 6.1.1.4'
Zn Zn 0.2839 1.4301 'International Tables Vol C Tables 4.2.6.8 and 6.1.1.4'

loop_
_geom_angle_atom_site_label_1
_geom_angle_atom_site_label_2
_geom_angle_atom_site_label_3
_geom_angle
O1 Zn O2 95.08(7)
O1 Zn O3 92.00(8)
O2 Zn O3 89.35(7)
O1 Zn N1 92.08(7)
O2 Zn N1 170.86(7)
O3 Zn N1 96.09(8)
O1 Zn N2 100.56(8)
O2 Zn N2 93.14(7)
O3 Zn N2 166.91(8)
N1 Zn N2 79.93(8)
O1 Zn N3 172.14(8)
O2 Zn N3 92.78(8)
O3 Zn N3 88.28(8)
N1 Zn N3 80.08(8)
N2 Zn N3 78.77(9)
C11 O1 Zn 129.17(15)
C24 O2 Zn 124.9(2)
C32 O3 Zn 123.9(2)
C1 N1 C6 113.1(2)
C1 N1 C9 111.8(2)
C6 N1 C9 110.4(2)
C1 N1 Zn 111.4(2)
C6 N1 Zn 103.5(2)
C9 N1 Zn 106.12(14)
C2 N2 C7 111.1(2)
C2 N2 C3 112.5(2)
C7 N2 C3 109.9(2)
C2 N2 Zn 102.32(15)
C7 N2 Zn 110.3(2)
C3 N2 Zn 110.6(2)
C4 N3 C8 110.3(2)
C4 N3 C5 113.0(2)
C8 N3 C5 110.8(2)
C4 N3 Zn 102.5(2)
C8 N3 Zn 111.7(2)
C5 N3 Zn 108.3(2)
N1 C1 C2 111.9(2)
N2 C2 C1 112.0(2)
N2 C3 C4 111.2(2)
N3 C4 C3 112.8(2)
N3 C5 C6 111.0(2)
N1 C6 C5 111.7(2)
N1 C9 C10 114.3(2)
C15 C10 C11 120.3(2)
C15 C10 C9 119.8(2)
C11 C10 C9 119.8(2)
O1 C11 C12 121.0(2)
O1 C11 C10 121.1(2)
C12 C11 C10 117.9(2)
C13 C12 C11 118.8(2)
C13 C12 C16 121.6(2)
C11 C12 C16 119.6(2)
C12 C13 C14 123.9(2)
C15 C14 C13 116.2(2)
C15 C14 C20 120.5(2)
C13 C14 C20 123.3(2)
C10 C15 C14 122.6(2)
C18 C16 C17 109.1(3)
C18 C16 C12 108.9(3)
C17 C16 C12 111.7(2)
C18 C16 C19 108.4(3)
C17 C16 C19 106.8(3)
C12 C16 C19 111.9(3)
C22 C20 C14 112.2(2)
C22 C20 C21 107.3(2)
C14 C20 C21 109.9(2)
C22 C20 C23 108.3(2)
C14 C20 C23 110.0(2)
C21 C20 C23 109.2(3)
O2 C24 C31 126.1(2)
O2 C24 C25 115.2(2)
C31 C24 C25 118.7(2)
C26 C25 C30 118.5(2)
C26 C25 C24 122.0(2)
C30 C25 C24 119.3(2)
C27 C26 C25 120.9(3)
C28 C27 C26 120.2(3)
C27 C28 C29 119.6(3)
C30 C29 C28 120.2(3)
C29 C30 C25 120.6(3)
C24 C31 C32 126.3(2)
O3 C32 C31 125.7(2)
O3 C32 C33 115.8(2)
C31 C32 C33 118.4(2)
C34 C33 C38 118.5(3)
C34 C33 C32 123.2(3)
C38 C33 C32 118.3(3)
C33 C34 C35 120.0(3)
C36 C35 C34 120.8(3)
C37 C36 C35 119.2(3)
C36 C37 C38 121.0(3)
C37 C38 C33 120.4(3)
C40 C41 C42 107.2(6)
C41 C42 C43 112.8(6)
C44X C43 C42 116.7(8)
C44 C43 C42 116.7(8)
C43 C44 C45 113.3(10)
C43 C44X C45X 111.4(10)
C41Y C42Y C43Y 110.3(19)
C44Y C43Y C42Y 109.3(20)
C43Y C44Y C45Y 103.4(17)
C55 C50 C51 119.7(8)
C55 C50 C56 119.2(8)
C51 C50 C56 121.1(8)
C52 C51 C50 117.5(9)
C51 C52 C53 123.3(8)
C54 C53 C52 116.0(8)
C53 C54 C55 119.9(8)
C50 C55 C54 123.6(10)

loop_
_geom_bond_atom_site_label_1
_geom_bond_atom_site_label_2
_geom_bond_distance
Zn O1 1.981(2)
Zn O2 2.038(2)
Zn O3 2.091(2)
Zn N1 2.177(2)
Zn N2 2.249(2)
Zn N3 2.279(2)
O1 C11 1.312(3)
O2 C24 1.273(3)
O3 C32 1.260(3)
N1 C1 1.475(3)
N1 C6 1.478(3)
N1 C9 1.490(3)
N2 C2 1.468(3)
N2 C7 1.477(3)
N2 C3 1.489(3)
N3 C4 1.471(4)
N3 C8 1.477(4)
N3 C5 1.486(4)
C1 C2 1.528(4)
C3 C4 1.512(4)
C5 C6 1.533(4)
C9 C10 1.501(4)
C10 C15 1.389(4)
C10 C11 1.428(3)
C11 C12 1.422(4)
C12 C13 1.391(4)
C12 C16 1.540(4)
C13 C14 1.405(4)
C14 C15 1.390(4)
C14 C20 1.534(4)
C16 C18 1.529(5)
C16 C17 1.538(4)
C16 C19 1.545(5)
C20 C22 1.532(4)
C20 C21 1.538(4)
C20 C23 1.541(4)
C24 C31 1.402(4)
C24 C25 1.500(3)
C25 C26 1.393(4)
C25 C30 1.398(4)
C26 C27 1.387(4)
C27 C28 1.376(4)
C28 C29 1.397(5)
C29 C30 1.380(4)
C31 C32 1.406(4)
C32 C33 1.507(4)
C33 C34 1.392(4)
C33 C38 1.400(4)
C34 C35 1.393(5)
C35 C36 1.380(5)
C36 C37 1.371(5)
C37 C38 1.382(4)
C40 C41 1.446(8)
C41 C42 1.537(11)
C42 C43 1.551(12)
C43 C44X 1.486(12)
C43 C44 1.486(12)
C44 C45 1.61(2)
C44X C45X 1.56(2)
C41Y C42Y 1.50(3)
C42Y C43Y 1.51(3)
C43Y C44Y 1.39(3)
C44Y C45Y 1.69(3)
C50 C55 1.331(12)
C50 C51 1.406(12)
C50 C56 1.432(11)
C51 C52 1.391(13)
C52 C53 1.436(11)
C53 C54 1.379(12)
C54 C55 1.402(12)
